data_2020588
loop_
_publ_author_name
'Lynch, Daniel E.'
'Smith, Graham'
'Keene, Tony D.'
'Horton, Peter N.'

_publ_section_title
;
 Crystal structure and hydrogen bonding in the hydrated cocrystalline salt
 tryptaminium--3,5-dinitrobenzoate--quinoline--water (3/3/2/2)
;
_journal_coeditor_code KY3107
_journal_issue 10
_journal_name_full 'Acta Crystallographica Section C'
_journal_page_first 738
_journal_page_last 742
_journal_paper_doi 10.1107/S2053229616014728
_journal_volume 72
_journal_year 2016
_chemical_formula_iupac '3C10 H13 N2 +, 3C7 H3 N2 O6 -, 2C9 H7 N, 2H2 O'
_chemical_formula_moiety '3(C10 H13 N2 +), 3(C7 H3 N2 O6 -), 2(C9 H7 N), 2(H2 O)'
_chemical_formula_sum 'C69 H66 N14 O20'
_chemical_formula_weight 1411.36
_chemical_name_common 'tryptaminium 3,5-dinitrobenzoate--quinoline--water (3/3/2/2)'
_chemical_name_systematic
;
Tryptaminium--3,5-dinitrobenzoate--quinoline--water (3/3/2/2)
;
_space_group_IT_number 2
_symmetry_cell_setting triclinic
_symmetry_space_group_name_Hall '-P 1'
_symmetry_space_group_name_H-M 'P -1'
_atom_sites_solution_hydrogens geom
_atom_sites_solution_primary direct
_atom_sites_solution_secondary difmap
_audit_creation_method
;
Olex2 1.2 (compiled 2015.09.30 svn.r3233 for OlexSys, GUI svn.r5103)
(Dolomanov <i>et al.</i>, 2009)
;
_cell_angle_alpha 80.506(5)
_cell_angle_beta 88.951(5)
_cell_angle_gamma 70.168(5)
_cell_formula_units_Z 2
_cell_length_a 14.5210(8)
_cell_length_b 15.5102(9)
_cell_length_c 15.6438(9)
_cell_measurement_reflns_used 8180
_cell_measurement_temperature 100(2)
_cell_measurement_theta_max 25.00
_cell_measurement_theta_min 1.94
_cell_volume 3266.3(3)
_computing_cell_refinement
;
CrysAlis PRO (Agilent, 2014)
;
_computing_data_collection
;
CrystalClear-SM Expert (Rigaku, 2013)
;
_computing_data_reduction
;
CrysAlis PRO (Agilent, 2014)
;
_computing_molecular_graphics
;
PLATON (Spek, 2009)
;
_computing_publication_material
;
PLATON (Spek, 2009)
;
_computing_structure_refinement
;
SHELXL2015 (Sheldrick, 2015b), and SHELXL97 (Sheldrick, 2008)
within
WinGX (Farrugia, 2012)
;
_computing_structure_solution
;
SHELXT2015 (Sheldrick, 2015a)
;
_diffrn_ambient_temperature 100(2)
_diffrn_detector_area_resol_mean 28.5714
_diffrn_measured_fraction_theta_full 1.000
_diffrn_measured_fraction_theta_max 1.000
_diffrn_measurement_device 'four-circle \k diffractometer'
_diffrn_measurement_device_type 'Rigaku AFC12 (Right)'
_diffrn_measurement_method 'profile data from \w-scans'
_diffrn_radiation_monochromator 'Confocal mirrors, HF Varimax'
_diffrn_radiation_type MoK\a
_diffrn_radiation_wavelength 0.71073
_diffrn_reflns_av_R_equivalents 0.1522
_diffrn_reflns_limit_h_max 17
_diffrn_reflns_limit_h_min -17
_diffrn_reflns_limit_k_max 18
_diffrn_reflns_limit_k_min -18
_diffrn_reflns_limit_l_max 18
_diffrn_reflns_limit_l_min -17
_diffrn_reflns_number 48646
_diffrn_reflns_theta_full 25.027
_diffrn_reflns_theta_max 25.027
_diffrn_reflns_theta_min 1.766
_exptl_absorpt_coefficient_mu 0.107
_exptl_absorpt_correction_T_max 0.990
_exptl_absorpt_correction_T_min 0.771
_exptl_absorpt_correction_type multi-scan
_exptl_absorpt_process_details
;
(CrysAlis PRO; Agilent, 2014)
;
_exptl_crystal_colour yellow
_exptl_crystal_density_diffrn 1.435
_exptl_crystal_density_method 'not measured'
_exptl_crystal_description needle
_exptl_crystal_F_000 1476
_exptl_crystal_size_max 0.180
_exptl_crystal_size_mid 0.085
_exptl_crystal_size_min 0.010
_refine_diff_density_max 0.258
_refine_diff_density_min -0.328
_refine_ls_extinction_method none
_refine_ls_goodness_of_fit_ref 0.976
_refine_ls_hydrogen_treatment constr
_refine_ls_matrix_type full
_refine_ls_number_parameters 937
_refine_ls_number_reflns 11548
_refine_ls_number_restraints 0
_refine_ls_restrained_S_all 0.976
_refine_ls_R_factor_all 0.2187
_refine_ls_R_factor_gt 0.0808
_refine_ls_shift/su_max 0.000
_refine_ls_shift/su_mean 0.000
_refine_ls_structure_factor_coef Fsqd
_refine_ls_weighting_details 'w=1/[\s^2^(Fo^2^)+(0.0627P)^2^] where P=(Fo^2^+2Fc^2^)/3'
_refine_ls_weighting_scheme calc
_refine_ls_wR_factor_gt 0.1409
_refine_ls_wR_factor_ref 0.1914
_reflns_number_gt 4825
_reflns_number_total 11548
_reflns_threshold_expression 'I > 2\s(I)'
_cod_data_source_file ky3107sup1.cif
_cod_data_source_block I
_cod_depositor_comments 'Adding full bibliography for 2020588.cif.'
_cod_database_code 2020588
_cod_database_fobs_code 2020588

loop_
_symmetry_equiv_pos_as_xyz
'x, y, z'
'-x, -y, -z'

loop_
_atom_site_aniso_label
_atom_site_aniso_U_11
_atom_site_aniso_U_22
_atom_site_aniso_U_33
_atom_site_aniso_U_12
_atom_site_aniso_U_13
_atom_site_aniso_U_23
O11D 0.025(2) 0.034(2) 0.032(2) -0.0118(18) 0.0024(18) -0.0088(18)
O12D 0.031(2) 0.034(2) 0.045(2) -0.0204(19) 0.0079(19) -0.0072(19)
O31D 0.049(3) 0.040(2) 0.068(3) -0.029(2) 0.016(2) -0.021(2)
O32D 0.028(2) 0.041(2) 0.043(2) -0.013(2) 0.008(2) -0.0117(19)
O51D 0.032(2) 0.038(2) 0.048(2) -0.025(2) 0.005(2) -0.0062(19)
O52D 0.043(3) 0.033(2) 0.064(3) -0.018(2) 0.023(2) -0.024(2)
N3D 0.022(3) 0.036(3) 0.036(3) -0.008(2) 0.002(2) -0.002(2)
N5D 0.022(3) 0.036(3) 0.035(3) -0.019(2) -0.006(2) 0.000(2)
C1D 0.015(3) 0.024(3) 0.026(3) -0.008(2) -0.008(2) -0.004(2)
C2D 0.021(3) 0.023(3) 0.030(3) -0.012(3) -0.008(3) -0.001(3)
C3D 0.014(3) 0.022(3) 0.026(3) -0.004(2) -0.008(2) -0.005(2)
C4D 0.013(3) 0.028(3) 0.026(3) -0.006(2) -0.004(2) -0.002(3)
C5D 0.027(3) 0.026(3) 0.023(3) -0.016(3) -0.009(3) 0.000(3)
C6D 0.017(3) 0.036(3) 0.023(3) -0.010(3) -0.005(2) -0.007(3)
C11D 0.019(3) 0.039(4) 0.025(3) -0.016(3) -0.006(3) -0.003(3)
O11E 0.028(2) 0.031(2) 0.035(2) -0.0182(18) -0.0008(18) -0.0027(18)
O12E 0.025(2) 0.038(2) 0.042(2) -0.0125(19) 0.0081(19) -0.0119(19)
O31E 0.044(3) 0.034(2) 0.041(2) -0.019(2) 0.011(2) -0.0164(19)
O32E 0.038(2) 0.040(2) 0.044(2) -0.027(2) 0.012(2) -0.0056(19)
O51E 0.029(2) 0.045(2) 0.035(2) -0.018(2) 0.0101(19) -0.0112(18)
O52E 0.041(3) 0.029(2) 0.040(2) -0.0121(19) 0.0063(19) -0.0162(19)
N3E 0.021(3) 0.034(3) 0.041(3) -0.013(2) 0.001(2) -0.009(2)
N5E 0.019(3) 0.031(3) 0.032(3) -0.006(2) -0.005(2) -0.010(2)
C1E 0.017(3) 0.025(3) 0.025(3) -0.009(2) -0.003(2) -0.007(2)
C2E 0.022(3) 0.026(3) 0.022(3) -0.012(3) -0.002(2) -0.007(2)
C3E 0.022(3) 0.021(3) 0.026(3) -0.012(2) -0.006(3) -0.006(2)
C4E 0.018(3) 0.037(3) 0.018(3) -0.015(3) -0.005(2) -0.007(3)
C5E 0.018(3) 0.026(3) 0.021(3) -0.009(2) -0.006(2) -0.003(2)
C6E 0.013(3) 0.025(3) 0.030(3) -0.007(2) -0.007(2) -0.007(3)
C11E 0.016(3) 0.037(4) 0.028(3) -0.015(3) -0.005(3) -0.002(3)
O11F 0.032(2) 0.031(2) 0.042(2) -0.0170(19) 0.0079(19) -0.0136(19)
O12F 0.023(2) 0.026(2) 0.032(2) -0.0087(17) 0.0013(17) -0.0033(17)
O31F 0.055(3) 0.033(2) 0.057(3) -0.021(2) 0.026(2) -0.023(2)
O32F 0.043(3) 0.040(2) 0.047(2) -0.028(2) 0.018(2) -0.0124(19)
O51F 0.036(3) 0.040(2) 0.043(2) -0.021(2) 0.019(2) -0.0113(19)
O52F 0.056(3) 0.041(2) 0.053(3) -0.030(2) 0.014(2) -0.021(2)
N3F 0.028(3) 0.028(3) 0.035(3) -0.016(2) -0.001(2) -0.009(2)
N5F 0.028(3) 0.032(3) 0.033(3) -0.013(2) 0.002(2) -0.005(2)
C1F 0.021(3) 0.026(3) 0.024(3) -0.010(3) -0.004(2) -0.006(3)
C2F 0.017(3) 0.023(3) 0.024(3) -0.004(2) -0.006(2) -0.005(2)
C3F 0.019(3) 0.020(3) 0.022(3) -0.010(2) -0.005(2) 0.003(2)
C4F 0.019(3) 0.026(3) 0.024(3) -0.011(3) 0.000(2) -0.001(3)
C5F 0.013(3) 0.026(3) 0.026(3) -0.007(2) -0.001(2) -0.005(3)
C6F 0.023(3) 0.020(3) 0.030(3) -0.010(3) -0.005(3) -0.006(3)
C11F 0.025(3) 0.030(3) 0.028(3) -0.013(3) 0.002(3) -0.008(3)
N1A 0.028(3) 0.027(2) 0.037(3) -0.015(2) -0.003(2) -0.007(2)
N33A 0.026(3) 0.037(3) 0.033(3) -0.017(2) 0.004(2) -0.012(2)
C2A 0.020(3) 0.042(4) 0.029(3) -0.015(3) -0.005(3) -0.005(3)
C3A 0.021(3) 0.024(3) 0.023(3) -0.007(2) -0.008(2) -0.011(2)
C4A 0.026(3) 0.035(3) 0.038(3) -0.018(3) -0.005(3) -0.005(3)
C5A 0.023(3) 0.041(4) 0.036(3) -0.019(3) -0.005(3) 0.003(3)
C6A 0.020(3) 0.044(4) 0.035(3) -0.012(3) -0.001(3) -0.013(3)
C7A 0.019(3) 0.038(3) 0.031(3) -0.009(3) -0.006(3) -0.007(3)
C8A 0.019(3) 0.028(3) 0.036(3) -0.010(3) -0.008(3) -0.003(3)
C9A 0.013(3) 0.027(3) 0.030(3) -0.009(2) -0.011(2) 0.001(3)
C31A 0.025(3) 0.041(3) 0.026(3) -0.016(3) -0.004(3) -0.002(3)
C32A 0.028(3) 0.035(3) 0.031(3) -0.016(3) -0.005(3) -0.006(3)
N1B 0.025(3) 0.023(2) 0.042(3) -0.015(2) -0.004(2) -0.008(2)
N33B 0.019(3) 0.034(2) 0.031(2) -0.012(2) -0.004(2) -0.003(2)
C2B 0.014(3) 0.038(3) 0.035(3) -0.011(3) 0.000(3) -0.006(3)
C3B 0.017(3) 0.028(3) 0.032(3) -0.006(3) -0.008(3) -0.004(3)
C4B 0.031(4) 0.032(3) 0.039(3) -0.017(3) -0.008(3) -0.004(3)
C5B 0.022(3) 0.046(4) 0.037(3) -0.020(3) 0.001(3) -0.006(3)
C6B 0.022(3) 0.040(3) 0.025(3) -0.011(3) -0.004(3) -0.003(3)
C7B 0.020(3) 0.030(3) 0.024(3) -0.006(3) -0.009(3) -0.008(2)
C8B 0.017(3) 0.031(3) 0.026(3) -0.011(3) -0.008(3) -0.008(3)
C9B 0.019(3) 0.027(3) 0.030(3) -0.009(3) -0.008(3) -0.005(3)
C31B 0.016(3) 0.026(3) 0.042(3) -0.004(3) -0.001(3) -0.008(3)
C32B 0.026(3) 0.032(3) 0.035(3) -0.011(3) 0.003(3) -0.014(3)
N1C 0.022(3) 0.027(2) 0.029(3) -0.011(2) 0.000(2) -0.007(2)
N33C 0.020(3) 0.028(2) 0.025(2) -0.009(2) -0.003(2) -0.0098(19)
C2C 0.023(3) 0.031(3) 0.023(3) -0.009(3) -0.001(3) -0.006(3)
C3C 0.018(3) 0.025(3) 0.026(3) -0.007(3) -0.007(2) -0.006(3)
C4C 0.014(3) 0.038(3) 0.033(3) -0.013(3) -0.004(3) -0.011(3)
C5C 0.031(4) 0.042(4) 0.033(3) -0.020(3) -0.006(3) -0.006(3)
C6C 0.020(3) 0.045(4) 0.023(3) -0.011(3) 0.001(2) -0.006(3)
C7C 0.023(3) 0.032(3) 0.031(3) -0.010(3) -0.007(3) -0.012(3)
C8C 0.013(3) 0.029(3) 0.025(3) -0.011(3) -0.005(2) -0.004(3)
C9C 0.016(3) 0.034(3) 0.023(3) -0.011(3) -0.006(2) -0.004(3)
C31C 0.027(3) 0.024(3) 0.034(3) -0.013(3) -0.005(3) -0.010(3)
C32C 0.017(3) 0.021(3) 0.032(3) -0.006(2) -0.004(2) -0.010(2)
N1G 0.022(3) 0.037(3) 0.034(3) -0.014(2) -0.001(2) -0.003(2)
C2G 0.028(4) 0.039(4) 0.035(3) -0.016(3) 0.006(3) -0.011(3)
C3G 0.026(4) 0.037(4) 0.052(4) -0.017(3) 0.007(3) -0.007(3)
C4G 0.018(3) 0.037(4) 0.050(4) -0.009(3) 0.007(3) -0.001(3)
C5G 0.014(3) 0.051(4) 0.039(4) -0.011(3) 0.003(3) 0.001(3)
C6G 0.020(3) 0.062(4) 0.031(3) -0.018(3) -0.005(3) -0.007(3)
C7G 0.030(4) 0.055(4) 0.037(3) -0.019(3) 0.008(3) -0.018(3)
C8G 0.019(3) 0.034(3) 0.035(3) -0.008(3) 0.003(3) -0.009(3)
C9G 0.018(3) 0.033(3) 0.033(3) -0.011(3) 0.003(3) -0.007(3)
C10G 0.016(3) 0.033(3) 0.035(3) -0.005(3) 0.006(3) 0.001(3)
N1H 0.024(3) 0.029(3) 0.036(3) -0.009(2) -0.001(2) -0.012(2)
C2H 0.020(3) 0.046(4) 0.036(3) -0.013(3) -0.001(3) -0.017(3)
C3H 0.022(3) 0.031(3) 0.035(3) -0.011(3) -0.003(3) -0.007(3)
C4H 0.012(3) 0.039(3) 0.040(3) -0.012(3) 0.000(3) -0.002(3)
C5H 0.018(3) 0.041(4) 0.038(3) -0.012(3) -0.001(3) -0.007(3)
C6H 0.021(3) 0.058(4) 0.033(3) -0.015(3) 0.000(3) -0.009(3)
C7H 0.013(3) 0.044(4) 0.050(4) -0.011(3) 0.000(3) -0.022(3)
C8H 0.014(3) 0.035(3) 0.041(3) -0.010(3) -0.003(3) -0.006(3)
C9H 0.017(3) 0.046(4) 0.026(3) -0.017(3) 0.004(3) -0.009(3)
C10H 0.015(3) 0.036(3) 0.037(3) -0.014(3) 0.002(3) -0.010(3)
O1W 0.040(3) 0.053(3) 0.045(2) -0.018(2) -0.007(2) -0.010(2)
O2W 0.031(2) 0.038(2) 0.046(2) -0.0048(19) -0.005(2) -0.011(2)

loop_
_atom_site_type_symbol
_atom_site_label
_atom_site_fract_x
_atom_site_fract_y
_atom_site_fract_z
_atom_site_U_iso_or_equiv
_atom_site_thermal_displace_type
_atom_site_calc_flag
_atom_site_refinement_flags
_atom_site_occupancy
O O11D 0.2630(2) 0.4171(2) 0.4201(2) 0.0295(12) Uani d . 1.000
O O12D 0.2005(3) 0.5610(2) 0.4510(2) 0.0343(12) Uani d . 1.000
O O31D -0.0038(3) 0.6034(2) 0.7049(2) 0.0475(16) Uani d . 1.000
O O32D -0.0947(3) 0.5180(2) 0.7359(2) 0.0365(12) Uani d . 1.000
O O51D 0.0135(3) 0.2133(2) 0.6439(2) 0.0361(12) Uani d . 1.000
O O52D 0.1317(3) 0.1830(2) 0.5555(2) 0.0437(16) Uani d . 1.000
N N3D -0.0271(3) 0.5360(3) 0.6980(3) 0.0323(17) Uani d . 1.000
N N5D 0.0725(3) 0.2358(3) 0.5972(3) 0.0293(17) Uani d . 1.000
C C1D 0.1426(3) 0.4462(3) 0.5254(3) 0.0212(17) Uani d . 1.000
C C2D 0.0885(3) 0.5035(3) 0.5813(3) 0.0238(17) Uani d . 1.000
C C3D 0.0289(3) 0.4734(3) 0.6390(3) 0.0210(17) Uani d . 1.000
C C4D 0.0189(3) 0.3877(3) 0.6449(3) 0.0228(17) Uani d . 1.000
C C5D 0.0739(4) 0.3313(3) 0.5899(3) 0.0239(17) Uani d . 1.000
C C6D 0.1356(3) 0.3584(3) 0.5316(3) 0.0248(17) Uani d . 1.000
C C11D 0.2075(4) 0.4775(4) 0.4607(3) 0.0263(19) Uani d . 1.000
O O11E 0.4491(2) 0.5854(2) 0.2405(2) 0.0295(12) Uani d . 1.000
O O12E 0.3773(2) 0.7292(2) 0.2706(2) 0.0340(12) Uani d . 1.000
O O31E 0.5161(3) 0.9664(2) 0.1527(2) 0.0371(14) Uani d . 1.000
O O32E 0.6033(3) 0.9527(2) 0.0392(2) 0.0374(12) Uani d . 1.000
O O51E 0.7418(3) 0.6468(2) -0.0416(2) 0.0345(12) Uani d . 1.000
O O52E 0.6836(3) 0.5384(2) 0.0133(2) 0.0354(14) Uani d . 1.000
N N3E 0.5601(3) 0.9215(3) 0.0975(3) 0.0307(17) Uani d . 1.000
N N5E 0.6860(3) 0.6182(3) 0.0058(3) 0.0274(17) Uani d . 1.000
C C1E 0.5006(3) 0.7062(3) 0.1674(3) 0.0215(17) Uani d . 1.000
C C2E 0.4995(4) 0.7964(3) 0.1601(3) 0.0220(17) Uani d . 1.000
C C3E 0.5598(4) 0.8267(3) 0.1023(3) 0.0215(17) Uani d . 1.000
C C4E 0.6205(3) 0.7705(3) 0.0495(3) 0.0225(17) Uani d . 1.000
C C5E 0.6202(3) 0.6808(3) 0.0585(3) 0.0213(17) Uani d . 1.000
C C6E 0.5617(3) 0.6480(3) 0.1156(3) 0.0221(17) Uani d . 1.000
C C11E 0.4369(4) 0.6710(4) 0.2308(3) 0.0258(19) Uani d . 1.000
O O11F 0.6132(2) 0.0189(2) 0.3902(2) 0.0326(12) Uani d . 1.000
O O12F 0.5468(2) 0.1632(2) 0.4179(2) 0.0271(12) Uani d . 1.000
O O31F 0.6962(3) 0.3911(2) 0.2930(2) 0.0452(16) Uani d . 1.000
O O32F 0.8016(3) 0.3635(2) 0.1936(2) 0.0393(14) Uani d . 1.000
O O51F 0.9090(3) 0.0585(2) 0.1061(2) 0.0373(14) Uani d . 1.000
O O52F 0.8184(3) -0.0275(2) 0.1390(2) 0.0451(16) Uani d . 1.000
N N3F 0.7472(3) 0.3402(3) 0.2452(3) 0.0282(17) Uani d . 1.000
N N5F 0.8426(3) 0.0404(3) 0.1453(3) 0.0304(17) Uani d . 1.000
C C1F 0.6724(4) 0.1327(3) 0.3153(3) 0.0229(17) Uani d . 1.000
C C2F 0.6785(3) 0.2212(3) 0.3089(3) 0.0219(17) Uani d . 1.000
C C3F 0.7411(3) 0.2471(3) 0.2503(3) 0.0202(17) Uani d . 1.000
C C4F 0.7972(3) 0.1888(3) 0.1962(3) 0.0225(17) Uani d . 1.000
C C5F 0.7865(3) 0.1035(3) 0.2037(3) 0.0215(17) Uani d . 1.000
C C6F 0.7272(4) 0.0735(3) 0.2613(3) 0.0234(17) Uani d . 1.000
C C11F 0.6048(4) 0.1026(4) 0.3791(3) 0.0264(17) Uani d . 1.000
N N1A 0.1262(3) 0.9952(3) 0.5451(3) 0.0290(16) Uani d . 1.000
N N33A 0.3430(3) 0.6392(3) 0.4294(2) 0.0297(17) Uani d . 1.000
C C2A 0.1777(4) 0.9433(3) 0.4846(3) 0.0292(19) Uani d . 1.000
C C3A 0.1639(4) 0.8596(3) 0.4954(3) 0.0219(17) Uani d . 1.000
C C4A 0.0578(4) 0.7947(3) 0.6088(3) 0.0311(17) Uani d . 1.000
C C5A -0.0035(4) 0.8193(4) 0.6765(3) 0.0323(19) Uani d . 1.000
C C6A -0.0236(4) 0.9052(4) 0.7032(3) 0.0319(19) Uani d . 1.000
C C7A 0.0159(4) 0.9692(4) 0.6630(3) 0.0293(17) Uani d . 1.000
C C8A 0.0775(4) 0.9450(3) 0.5951(3) 0.0273(17) Uani d . 1.000
C C9A 0.0994(3) 0.8591(3) 0.5664(3) 0.0233(17) Uani d . 1.000
C C31A 0.2060(4) 0.7852(3) 0.4434(3) 0.0298(17) Uani d . 1.000
C C32A 0.3024(4) 0.7128(3) 0.4840(3) 0.0298(17) Uani d . 1.000
N N1B 0.5247(3) 0.1555(3) 0.1319(3) 0.0279(16) Uani d . 1.000
N N33B 0.3030(3) 0.5079(2) 0.2583(2) 0.0275(14) Uani d . 1.000
C C2B 0.4677(4) 0.2067(3) 0.1894(3) 0.0285(17) Uani d . 1.000
C C3B 0.4772(4) 0.2916(3) 0.1804(3) 0.0261(17) Uani d . 1.000
C C4B 0.5875(4) 0.3603(3) 0.0747(3) 0.0325(19) Uani d . 1.000
C C5B 0.6559(4) 0.3369(4) 0.0130(3) 0.0329(19) Uani d . 1.000
C C6B 0.6841(4) 0.2495(3) -0.0130(3) 0.0291(17) Uani d . 1.000
C C7B 0.6426(3) 0.1842(3) 0.0217(3) 0.0248(17) Uani d . 1.000
C C8B 0.5739(3) 0.2076(3) 0.0848(3) 0.0234(17) Uani d . 1.000
C C9B 0.5446(4) 0.2953(3) 0.1124(3) 0.0249(17) Uani d . 1.000
C C31B 0.4327(3) 0.3633(3) 0.2366(3) 0.0285(17) Uani d . 1.000
C C32B 0.3397(4) 0.4391(3) 0.1987(3) 0.0297(17) Uani d . 1.000
N N1C 0.6993(3) 0.5798(3) 0.3012(2) 0.0250(16) Uani d . 1.000
N N33C 0.4815(3) 0.9295(2) 0.4241(2) 0.0234(14) Uani d . 1.000
C C2C 0.6474(4) 0.6349(3) 0.3584(3) 0.0255(17) Uani d . 1.000
C C3C 0.6633(4) 0.7181(3) 0.3456(3) 0.0228(17) Uani d . 1.000
C C4C 0.7740(3) 0.7750(3) 0.2323(3) 0.0266(17) Uani d . 1.000
C C5C 0.8373(4) 0.7479(4) 0.1677(3) 0.033(2) Uani d . 1.000
C C6C 0.8582(4) 0.6594(4) 0.1451(3) 0.0293(19) Uani d . 1.000
C C7C 0.8154(4) 0.5980(3) 0.1854(3) 0.0276(17) Uani d . 1.000
C C8C 0.7510(3) 0.6259(3) 0.2501(3) 0.0213(17) Uani d . 1.000
C C9C 0.7300(3) 0.7137(3) 0.2753(3) 0.0237(17) Uani d . 1.000
C C31C 0.6237(4) 0.7959(3) 0.3967(3) 0.0265(17) Uani d . 1.000
C C32C 0.5195(3) 0.8569(3) 0.3683(3) 0.0227(17) Uani d . 1.000
N N1G 0.1452(3) 0.6674(3) 0.1750(3) 0.0303(17) Uani d . 1.000
C C2G 0.1344(4) 0.7463(4) 0.2017(3) 0.032(2) Uani d . 1.000
C C3G 0.0842(4) 0.8341(4) 0.1546(4) 0.037(2) Uani d . 1.000
C C4G 0.0455(4) 0.8406(4) 0.0741(4) 0.036(2) Uani d . 1.000
C C5G 0.0188(4) 0.7579(4) -0.0415(3) 0.036(2) Uani d . 1.000
C C6G 0.0290(4) 0.6760(4) -0.0691(3) 0.0367(19) Uani d . 1.000
C C7G 0.0762(4) 0.5912(4) -0.0145(3) 0.038(2) Uani d . 1.000
C C8G 0.1139(4) 0.5892(3) 0.0656(3) 0.0292(17) Uani d . 1.000
C C9G 0.1044(4) 0.6725(3) 0.0947(3) 0.0273(17) Uani d . 1.000
C C10G 0.0559(4) 0.7588(3) 0.0415(3) 0.0298(17) Uani d . 1.000
N N1H 0.3016(3) 1.0712(3) 0.3476(3) 0.0289(17) Uani d . 1.000
C C2H 0.2852(4) 1.1530(4) 0.3693(3) 0.0323(19) Uani d . 1.000
C C3H 0.2437(4) 1.2387(3) 0.3145(3) 0.0286(17) Uani d . 1.000
C C4H 0.2202(3) 1.2373(4) 0.2307(3) 0.0300(17) Uani d . 1.000
C C5H 0.2128(4) 1.1448(4) 0.1172(3) 0.0318(19) Uani d . 1.000
C C6H 0.2255(4) 1.0592(4) 0.0957(3) 0.0368(19) Uani d . 1.000
C C7H 0.2611(4) 0.9784(4) 0.1575(4) 0.034(2) Uani d . 1.000
C C8H 0.2873(3) 0.9817(3) 0.2402(3) 0.0296(17) Uani d . 1.000
C C9H 0.2754(4) 1.0683(4) 0.2643(3) 0.0277(19) Uani d . 1.000
C C10H 0.2367(4) 1.1505(3) 0.2033(3) 0.0275(17) Uani d . 1.000
O O1W 0.5266(3) 0.4905(3) 0.4079(2) 0.0451(16) Uani d G 1.000
O O2W 0.4685(3) 0.3403(2) 0.4569(2) 0.0396(12) Uani d G 1.000
H H2D 0.09270 0.56360 0.57960 0.0290 Uiso c R 1.000
H H4D -0.02350 0.36850 0.68450 0.0280 Uiso c R 1.000
H H6D 0.17320 0.31670 0.49550 0.0300 Uiso c R 1.000
H H2E 0.45760 0.83740 0.19440 0.0270 Uiso c R 1.000
H H4E 0.66030 0.79260 0.00900 0.0270 Uiso c R 1.000
H H6E 0.56300 0.58580 0.11950 0.0260 Uiso c R 1.000
H H2F 0.64030 0.26330 0.34420 0.0260 Uiso c R 1.000
H H4F 0.84020 0.20690 0.15650 0.0270 Uiso c R 1.000
H H6F 0.72370 0.01310 0.26420 0.0280 Uiso c R 1.000
H H1A 0.12500 1.05110 0.55050 0.0340 Uiso c R 1.000
H H2A 0.21690 0.96320 0.44180 0.0350 Uiso c R 1.000
H H4A 0.07130 0.73580 0.59150 0.0380 Uiso c R 1.000
H H5A -0.03240 0.77670 0.70540 0.0380 Uiso c R 1.000
H H6A -0.06550 0.91950 0.75000 0.0380 Uiso c R 1.000
H H7A 0.00190 1.02790 0.68080 0.0350 Uiso c R 1.000
H H30A 0.15800 0.75380 0.43740 0.0360 Uiso c R 1.000
H H31A 0.21790 0.81340 0.38450 0.0360 Uiso c R 1.000
H H32A 0.29080 0.68390 0.54250 0.0360 Uiso c R 1.000
H H33A 0.35060 0.74390 0.49010 0.0360 Uiso c R 1.000
H H34A 0.30210 0.60590 0.42910 0.0360 Uiso c R 1.000
H H35A 0.40310 0.60070 0.45150 0.0360 Uiso c R 1.000
H H36A 0.34850 0.66620 0.37420 0.0360 Uiso c R 1.000
H H30B 0.48140 0.39230 0.24790 0.0340 Uiso c R 1.000
H H31B 0.41850 0.33180 0.29310 0.0340 Uiso c R 1.000
H H32B 0.35260 0.47080 0.14180 0.0360 Uiso c R 1.000
H H33B 0.28920 0.41140 0.18930 0.0360 Uiso c R 1.000
H H34B 0.34860 0.53470 0.26530 0.0330 Uiso c R 1.000
H H35B 0.29180 0.47850 0.31070 0.0330 Uiso c R 1.000
H H36B 0.24630 0.55250 0.23540 0.0330 Uiso c R 1.000
H H2B 0.42710 0.18550 0.22980 0.0340 Uiso c R 1.000
H H1B 0.52900 0.09880 0.12630 0.0340 Uiso c R 1.000
H H7B 0.66030 0.12560 0.00320 0.0300 Uiso c R 1.000
H H6B 0.73250 0.23510 -0.05510 0.0350 Uiso c R 1.000
H H5B 0.68470 0.38100 -0.01270 0.0400 Uiso c R 1.000
H H4B 0.56950 0.41970 0.09170 0.0390 Uiso c R 1.000
H H1C 0.69930 0.52370 0.29800 0.0300 Uiso c R 1.000
H H2C 0.60630 0.61760 0.40080 0.0310 Uiso c R 1.000
H H4C 0.76030 0.83480 0.24760 0.0320 Uiso c R 1.000
H H5C 0.86730 0.78940 0.13800 0.0400 Uiso c R 1.000
H H6C 0.90310 0.64170 0.10090 0.0350 Uiso c R 1.000
H H7C 0.82940 0.53840 0.16960 0.0330 Uiso c R 1.000
H H30C 0.66620 0.83460 0.38970 0.0320 Uiso c R 1.000
H H31C 0.62570 0.76930 0.45890 0.0320 Uiso c R 1.000
H H32C 0.51770 0.88700 0.30710 0.0270 Uiso c R 1.000
H H33C 0.47720 0.81810 0.37220 0.0270 Uiso c R 1.000
H H34C 0.52240 0.96290 0.42290 0.0280 Uiso c R 1.000
H H35C 0.47820 0.90180 0.47950 0.0280 Uiso c R 1.000
H H36C 0.42060 0.96800 0.40380 0.0280 Uiso c R 1.000
H H2G 0.16280 0.74330 0.25690 0.0390 Uiso c R 1.000
H H3G 0.07700 0.88850 0.17820 0.0450 Uiso c R 1.000
H H4G 0.01200 0.89970 0.04040 0.0430 Uiso c R 1.000
H H5G -0.01370 0.81510 -0.07860 0.0420 Uiso c R 1.000
H H6G 0.00410 0.67660 -0.12500 0.0440 Uiso c R 1.000
H H7G 0.08200 0.53450 -0.03340 0.0460 Uiso c R 1.000
H H8G 0.14660 0.53120 0.10150 0.0350 Uiso c R 1.000
H H2H 0.30290 1.15440 0.42710 0.0390 Uiso c R 1.000
H H3H 0.23230 1.29580 0.33480 0.0340 Uiso c R 1.000
H H4H 0.19300 1.29380 0.19110 0.0360 Uiso c R 1.000
H H5H 0.18830 1.19960 0.07500 0.0380 Uiso c R 1.000
H H6H 0.20990 1.05500 0.03820 0.0440 Uiso c R 1.000
H H7H 0.26740 0.92010 0.14190 0.0400 Uiso c R 1.000
H H8H 0.31320 0.92600 0.28110 0.0360 Uiso c R 1.000
H H11W 0.51830 0.50880 0.35340 0.0680 Uiso d G 1.000
H H12W 0.51230 0.44130 0.42130 0.0680 Uiso d G 1.000
H H21W 0.48680 0.28870 0.43860 0.0590 Uiso d G 1.000
H H22W 0.40830 0.36930 0.44300 0.0590 Uiso d G 1.000

loop_
_atom_type_symbol
_atom_type_description
_atom_type_scat_dispersion_real
_atom_type_scat_dispersion_imag
_atom_type_scat_source
C C 0.0033 0.0016 'International Tables Vol C Tables 4.2.6.8 and 6.1.1.4'
H H 0.0000 0.0000 'International Tables Vol C Tables 4.2.6.8 and 6.1.1.4'
N N 0.0061 0.0033 'International Tables Vol C Tables 4.2.6.8 and 6.1.1.4'
O O 0.0106 0.0060 'International Tables Vol C Tables 4.2.6.8 and 6.1.1.4'

loop_
_geom_angle_atom_site_label_1
_geom_angle_atom_site_label_2
_geom_angle_atom_site_label_3
_geom_angle
_geom_angle_publ_flag
O31D N3D O32D 124.1(4) no
O31D N3D C3D 117.8(4) no
O32D N3D C3D 118.1(4) no
O51D N5D O52D 123.6(4) no
O51D N5D C5D 118.7(4) no
O52D N5D C5D 117.6(4) no
O31E N3E C3E 117.9(4) no
O32E N3E C3E 119.0(4) no
O31E N3E O32E 123.1(4) no
O51E N5E O52E 123.8(4) no
O52E N5E C5E 117.5(4) no
O51E N5E C5E 118.7(4) no
O32F N3F C3F 118.6(4) no
O31F N3F C3F 118.0(4) no
O31F N3F O32F 123.3(4) no
O51F N5F O52F 124.2(4) no
O52F N5F C5F 117.3(4) no
O51F N5F C5F 118.5(4) no
C2A N1A C8A 108.7(4) no
C8A N1A H1A 126.00 no
C2A N1A H1A 126.00 no
H11W O1W H12W 109.00 no
C32A N33A H35A 109.00 no
C32A N33A H36A 109.00 no
H34A N33A H35A 110.00 no
H35A N33A H36A 109.00 no
H34A N33A H36A 109.00 no
C32A N33A H34A 109.00 no
C2B N1B C8B 108.6(4) no
C8B N1B H1B 126.00 no
C2B N1B H1B 126.00 no
H21W O2W H22W 110.00 no
C32B N33B H34B 109.00 no
H34B N33B H35B 109.00 no
C32B N33B H36B 110.00 no
H34B N33B H36B 109.00 no
H35B N33B H36B 110.00 no
C32B N33B H35B 109.00 no
C2C N1C C8C 109.2(4) no
C2D C1D C6D 117.8(4) no
C6D C1D C11D 120.8(4) no
C2D C1D C11D 121.4(4) no
C1D C2D C3D 120.1(4) no
C2D C3D C4D 123.2(4) no
N3D C3D C2D 118.6(4) no
N3D C3D C4D 118.2(4) no
C3D C4D C5D 116.0(4) no
N5D C5D C4D 119.0(5) no
N5D C5D C6D 118.3(4) no
C4D C5D C6D 122.6(4) no
C1D C6D C5D 120.2(4) no
O11D C11D O12D 126.0(5) no
O11D C11D C1D 116.9(5) no
O12D C11D C1D 117.1(5) no
C8C N1C H1C 125.00 no
C2C N1C H1C 125.00 no
C1D C2D H2D 120.00 no
C3D C2D H2D 120.00 no
C5D C4D H4D 122.00 no
C3D C4D H4D 122.00 no
C1D C6D H6D 120.00 no
C5D C6D H6D 120.00 no
H34C N33C H35C 110.00 no
C32C N33C H36C 109.00 no
H35C N33C H36C 109.00 no
C32C N33C H35C 109.00 no
H34C N33C H36C 110.00 no
C32C N33C H34C 109.00 no
C2E C1E C6E 119.0(4) no
C6E C1E C11E 120.4(4) no
C2E C1E C11E 120.6(4) no
C2G N1G C9G 117.4(4) no
C1E C2E C3E 119.5(4) no
C2E C3E C4E 122.6(4) no
N3E C3E C4E 118.7(5) no
N3E C3E C2E 118.8(4) no
C3E C4E C5E 116.5(4) no
N5E C5E C6E 119.3(4) no
C4E C5E C6E 122.6(4) no
N5E C5E C4E 118.2(4) no
C1E C6E C5E 119.8(4) no
O11E C11E O12E 125.7(5) no
O12E C11E C1E 117.2(5) no
O11E C11E C1E 117.1(5) no
C3E C2E H2E 120.00 no
C1E C2E H2E 120.00 no
C3E C4E H4E 122.00 no
C5E C4E H4E 122.00 no
C5E C6E H6E 120.00 no
C1E C6E H6E 120.00 no
C6F C1F C11F 120.6(4) no
C2F C1F C11F 120.2(4) no
C2F C1F C6F 119.2(5) no
C2H N1H C9H 117.8(5) no
C1F C2F C3F 119.2(4) no
N3F C3F C4F 119.0(4) no
N3F C3F C2F 118.3(4) no
C2F C3F C4F 122.7(4) no
C3F C4F C5F 115.7(4) no
N5F C5F C4F 117.4(4) no
N5F C5F C6F 118.3(4) no
C4F C5F C6F 124.3(4) no
C1F C6F C5F 119.0(4) no
O12F C11F C1F 117.9(5) no
O11F C11F C1F 116.6(5) no
O11F C11F O12F 125.5(5) no
C1F C2F H2F 120.00 no
C3F C2F H2F 120.00 no
C5F C4F H4F 122.00 no
C3F C4F H4F 122.00 no
C1F C6F H6F 121.00 no
C5F C6F H6F 120.00 no
N1A C2A C3A 110.0(5) no
C2A C3A C31A 126.4(5) no
C9A C3A C31A 127.2(4) no
C2A C3A C9A 106.4(4) no
C5A C4A C9A 118.3(4) no
C4A C5A C6A 121.6(5) no
C5A C6A C7A 121.2(5) no
C6A C7A C8A 117.5(5) no
N1A C8A C7A 129.2(5) no
N1A C8A C9A 107.9(4) no
C7A C8A C9A 122.9(5) no
C3A C9A C4A 134.6(4) no
C3A C9A C8A 107.0(4) no
C4A C9A C8A 118.4(4) no
C3A C31A C32A 112.6(4) no
N33A C32A C31A 111.0(4) no
N1A C2A H2A 125.00 no
C3A C2A H2A 125.00 no
C9A C4A H4A 121.00 no
C5A C4A H4A 121.00 no
C6A C5A H5A 119.00 no
C4A C5A H5A 119.00 no
C5A C6A H6A 119.00 no
C7A C6A H6A 119.00 no
C6A C7A H7A 121.00 no
C8A C7A H7A 121.00 no
C3A C31A H31A 109.00 no
C32A C31A H31A 109.00 no
H30A C31A H31A 108.00 no
C3A C31A H30A 109.00 no
C32A C31A H30A 109.00 no
N33A C32A H32A 109.00 no
C31A C32A H33A 109.00 no
N33A C32A H33A 109.00 no
H32A C32A H33A 108.00 no
C31A C32A H32A 109.00 no
N1B C2B C3B 110.6(5) no
C9B C3B C31B 127.3(4) no
C2B C3B C31B 125.7(5) no
C2B C3B C9B 106.8(4) no
C5B C4B C9B 119.1(4) no
C4B C5B C6B 121.6(5) no
C5B C6B C7B 121.0(5) no
C6B C7B C8B 117.4(4) no
C7B C8B C9B 122.6(4) no
N1B C8B C9B 107.8(4) no
N1B C8B C7B 129.6(4) no
C3B C9B C8B 106.3(4) no
C3B C9B C4B 135.3(4) no
C4B C9B C8B 118.3(5) no
C3B C31B C32B 114.5(4) no
N33B C32B C31B 110.3(4) no
C3B C2B H2B 125.00 no
N1B C2B H2B 125.00 no
C9B C4B H4B 120.00 no
C5B C4B H4B 120.00 no
C4B C5B H5B 119.00 no
C6B C5B H5B 119.00 no
C7B C6B H6B 120.00 no
C5B C6B H6B 119.00 no
C6B C7B H7B 121.00 no
C8B C7B H7B 121.00 no
C3B C31B H30B 109.00 no
H30B C31B H31B 108.00 no
C3B C31B H31B 109.00 no
C32B C31B H31B 109.00 no
C32B C31B H30B 109.00 no
C31B C32B H33B 110.00 no
N33B C32B H33B 110.00 no
C31B C32B H32B 110.00 no
H32B C32B H33B 108.00 no
N33B C32B H32B 110.00 no
N1C C2C C3C 110.4(5) no
C2C C3C C31C 127.2(5) no
C9C C3C C31C 127.1(4) no
C2C C3C C9C 105.7(4) no
C5C C4C C9C 119.3(4) no
C4C C5C C6C 120.6(5) no
C5C C6C C7C 121.5(5) no
C6C C7C C8C 117.6(4) no
N1C C8C C9C 107.5(4) no
C7C C8C C9C 122.1(4) no
N1C C8C C7C 130.4(4) no
C3C C9C C8C 107.3(4) no
C3C C9C C4C 133.9(4) no
C4C C9C C8C 118.8(4) no
C3C C31C C32C 112.5(4) no
N33C C32C C31C 110.5(4) no
C3C C2C H2C 125.00 no
N1C C2C H2C 125.00 no
C9C C4C H4C 120.00 no
C5C C4C H4C 120.00 no
C4C C5C H5C 120.00 no
C6C C5C H5C 120.00 no
C7C C6C H6C 119.00 no
C5C C6C H6C 119.00 no
C8C C7C H7C 121.00 no
C6C C7C H7C 121.00 no
C32C C31C H30C 109.00 no
H30C C31C H31C 108.00 no
C32C C31C H31C 109.00 no
C3C C31C H31C 109.00 no
C3C C31C H30C 109.00 no
C31C C32C H33C 110.00 no
H32C C32C H33C 108.00 no
N33C C32C H32C 110.00 no
N33C C32C H33C 110.00 no
C31C C32C H32C 110.00 no
N1G C2G C3G 124.5(5) no
C2G C3G C4G 118.9(5) no
C3G C4G C10G 119.2(5) no
C6G C5G C10G 121.1(5) no
C5G C6G C7G 119.8(5) no
C6G C7G C8G 120.8(5) no
C7G C8G C9G 120.1(5) no
N1G C9G C10G 121.5(4) no
N1G C9G C8G 118.3(4) no
C8G C9G C10G 120.2(4) no
C5G C10G C9G 118.0(4) no
C4G C10G C9G 118.4(5) no
C4G C10G C5G 123.6(5) no
C3G C2G H2G 118.00 no
N1G C2G H2G 118.00 no
C4G C3G H3G 120.00 no
C2G C3G H3G 121.00 no
C10G C4G H4G 120.00 no
C3G C4G H4G 120.00 no
C6G C5G H5G 119.00 no
C10G C5G H5G 119.00 no
C7G C6G H6G 120.00 no
C5G C6G H6G 120.00 no
C6G C7G H7G 120.00 no
C8G C7G H7G 120.00 no
C7G C8G H8G 120.00 no
C9G C8G H8G 120.00 no
N1H C2H C3H 125.5(5) no
C2H C3H C4H 117.6(5) no
C3H C4H C10H 119.4(5) no
C6H C5H C10H 119.3(5) no
C5H C6H C7H 120.7(5) no
C6H C7H C8H 121.2(5) no
C7H C8H C9H 119.5(5) no
N1H C9H C10H 121.0(5) no
N1H C9H C8H 119.2(5) no
C8H C9H C10H 119.8(4) no
C4H C10H C9H 118.6(4) no
C4H C10H C5H 121.9(4) no
C5H C10H C9H 119.5(5) no
N1H C2H H2H 117.00 no
C3H C2H H2H 117.00 no
C4H C3H H3H 121.00 no
C2H C3H H3H 121.00 no
C3H C4H H4H 120.00 no
C10H C4H H4H 120.00 no
C6H C5H H5H 120.00 no
C10H C5H H5H 120.00 no
C7H C6H H6H 120.00 no
C5H C6H H6H 120.00 no
C6H C7H H7H 119.00 no
C8H C7H H7H 119.00 no
C9H C8H H8H 120.00 no
C7H C8H H8H 120.00 no

loop_
_geom_bond_atom_site_label_1
_geom_bond_atom_site_label_2
_geom_bond_distance
_geom_bond_publ_flag
O11D C11D 1.263(6) no
O12D C11D 1.248(7) no
O31D N3D 1.224(6) no
O32D N3D 1.226(6) no
O51D N5D 1.219(6) no
O52D N5D 1.230(6) no
O11E C11E 1.262(7) no
O12E C11E 1.260(6) no
O31E N3E 1.231(6) no
O32E N3E 1.224(6) no
O51E N5E 1.232(6) no
O52E N5E 1.236(6) no
O11F C11F 1.245(7) no
O12F C11F 1.262(6) no
O31F N3F 1.228(6) no
O32F N3F 1.217(6) no
O51F N5F 1.221(6) no
O52F N5F 1.237(6) no
N3D C3D 1.479(6) no
N5D C5D 1.474(6) no
N3E C3E 1.461(6) no
N5E C5E 1.463(6) no
N3F C3F 1.466(6) no
N5F C5F 1.478(6) no
N1A C8A 1.368(7) no
N1A C2A 1.386(7) no
N33A C32A 1.492(6) no
N1A H1A 0.8800 no
O1W H11W 0.8500 no
O1W H12W 0.8500 no
N33A H35A 0.9100 no
N33A H36A 0.9100 no
N33A H34A 0.9100 no
N1B C2B 1.374(7) no
N1B C8B 1.372(6) no
N33B C32B 1.489(5) no
N1B H1B 0.8800 no
O2W H21W 0.8500 no
O2W H22W 0.8500 no
N33B H34B 0.9100 no
N33B H35B 0.9100 no
N33B H36B 0.9100 no
N1C C2C 1.375(6) no
N1C C8C 1.367(6) no
C1D C11D 1.504(7) no
C1D C2D 1.389(6) no
C1D C6D 1.387(6) no
C2D C3D 1.374(7) no
C3D C4D 1.374(6) no
C4D C5D 1.376(7) no
C5D C6D 1.382(7) no
N33C C32C 1.490(5) no
N1C H1C 0.8800 no
C2D H2D 0.9500 no
C4D H4D 0.9500 no
C6D H6D 0.9500 no
N33C H34C 0.9100 no
N33C H35C 0.9100 no
N33C H36C 0.9100 no
C1E C11E 1.506(7) no
C1E C2E 1.379(6) no
C1E C6E 1.389(6) no
N1G C2G 1.316(7) no
N1G C9G 1.378(7) no
C2E C3E 1.384(8) no
C3E C4E 1.382(7) no
C4E C5E 1.377(6) no
C5E C6E 1.376(7) no
C2E H2E 0.9500 no
C4E H4E 0.9500 no
C6E H6E 0.9500 no
C1F C6F 1.388(7) no
C1F C2F 1.392(7) no
C1F C11F 1.516(8) no
N1H C2H 1.310(7) no
N1H C9H 1.376(7) no
C2F C3F 1.387(7) no
C3F C4F 1.387(6) no
C4F C5F 1.370(6) no
C5F C6F 1.369(7) no
C2F H2F 0.9500 no
C4F H4F 0.9500 no
C6F H6F 0.9500 no
C2A C3A 1.363(7) no
C3A C9A 1.441(7) no
C3A C31A 1.476(6) no
C4A C5A 1.389(7) no
C4A C9A 1.407(7) no
C5A C6A 1.396(8) no
C6A C7A 1.370(8) no
C7A C8A 1.392(7) no
C8A C9A 1.408(6) no
C31A C32A 1.535(7) no
C2A H2A 0.9500 no
C4A H4A 0.9500 no
C5A H5A 0.9500 no
C6A H6A 0.9500 no
C7A H7A 0.9500 no
C31A H30A 0.9900 no
C31A H31A 0.9900 no
C32A H32A 0.9900 no
C32A H33A 0.9900 no
C2B C3B 1.354(7) no
C3B C31B 1.497(6) no
C3B C9B 1.440(8) no
C4B C5B 1.373(8) no
C4B C9B 1.403(7) no
C5B C6B 1.404(7) no
C6B C7B 1.380(7) no
C7B C8B 1.392(7) no
C8B C9B 1.419(6) no
C31B C32B 1.510(7) no
C2B H2B 0.9500 no
C4B H4B 0.9500 no
C5B H5B 0.9500 no
C6B H6B 0.9500 no
C7B H7B 0.9500 no
C31B H30B 0.9900 no
C31B H31B 0.9900 no
C32B H32B 0.9900 no
C32B H33B 0.9900 no
C2C C3C 1.369(7) no
C3C C9C 1.447(7) no
C3C C31C 1.502(6) no
C4C C9C 1.397(6) no
C4C C5C 1.374(7) no
C5C C6C 1.405(8) no
C6C C7C 1.371(8) no
C7C C8C 1.386(7) no
C8C C9C 1.412(6) no
C31C C32C 1.515(7) no
C2C H2C 0.9500 no
C4C H4C 0.9500 no
C5C H5C 0.9500 no
C6C H6C 0.9500 no
C7C H7C 0.9500 no
C31C H30C 0.9900 no
C31C H31C 0.9900 no
C32C H32C 0.9900 no
C32C H33C 0.9900 no
C2G C3G 1.394(8) no
C3G C4G 1.363(9) no
C4G C10G 1.405(8) no
C5G C10G 1.419(7) no
C5G C6G 1.369(8) no
C6G C7G 1.403(8) no
C7G C8G 1.368(7) no
C8G C9G 1.402(6) no
C9G C10G 1.412(6) no
C2G H2G 0.9500 no
C3G H3G 0.9500 no
C4G H4G 0.9500 no
C5G H5G 0.9500 no
C6G H6G 0.9500 no
C7G H7G 0.9500 no
C8G H8G 0.9500 no
C2H C3H 1.402(7) no
C3H C4H 1.366(7) no
C4H C10H 1.422(7) no
C5H C10H 1.421(7) no
C5H C6H 1.374(8) no
C6H C7H 1.397(8) no
C7H C8H 1.369(8) no
C8H C9H 1.408(7) no
C9H C10H 1.409(7) no
C2H H2H 0.9500 no
C3H H3H 0.9500 no
C4H H4H 0.9500 no
C5H H5H 0.9500 no
C6H H6H 0.9500 no
C7H H7H 0.9500 no
C8H H8H 0.9500 no

loop_
_geom_hbond_atom_site_label_D
_geom_hbond_atom_site_label_H
_geom_hbond_atom_site_label_A
_geom_hbond_site_symmetry_A
_geom_hbond_distance_DH
_geom_hbond_distance_HA
_geom_hbond_distance_DA
_geom_hbond_angle_DHA
_geom_hbond_publ_flag
N1A H1A O52D 1_565 0.88 2.09 2.972(6) 175 yes
N1B H1B O31E 1_545 0.88 2.10 2.942(6) 161 yes
N1C H1C O31F . 0.88 2.09 2.966(5) 178 yes
N33A H34A O12D . 0.91 1.84 2.722(6) 163 yes
N33B H34B O11E . 0.91 1.89 2.761(5) 161 yes
N33C H34C O11F 1_565 0.91 1.83 2.717(5) 163 yes
N33A H35A O1W . 0.91 2.21 2.931(6) 136 yes
N33A H35A O1W 2_666 0.91 2.44 3.164(5) 137 yes
N33B H35B O11D . 0.91 1.93 2.838(5) 178 yes
N33C H35C O12F 2_666 0.91 1.85 2.745(4) 168 yes
N33A H36A O12E . 0.91 1.87 2.766(5) 169 yes
N33B H36B N1G . 0.91 1.99 2.876(6) 165 yes
N33C H36C N1H . 0.91 2.01 2.905(6) 168 yes
O1W H11W O11E . 0.85 2.03 2.829(5) 157 yes
O1W H12W O2W . 0.85 1.88 2.729(6) 174 yes
O2W H21W O12F . 0.85 1.92 2.760(4) 168 yes
O2W H22W O11D . 0.85 2.00 2.843(5) 170 yes
C2C H2C O1W . 0.95 2.59 3.277(7) 129 yes
C2C H2C O2W 2_666 0.95 2.54 3.328(6) 140 yes
C5A H5A O31D . 0.95 2.58 3.306(7) 134 yes
C32B H32B O52E 2_665 0.99 2.53 3.289(6) 133 yes
C32C H32C O31E . 0.99 2.52 3.510(6) 178 yes
C32A H33A O2W 2_666 0.99 2.59 3.256(7) 125 yes
C5B H5B O52E . 0.95 2.54 3.284(7) 136 yes

loop_
_geom_torsion_atom_site_label_1
_geom_torsion_atom_site_label_2
_geom_torsion_atom_site_label_3
_geom_torsion_atom_site_label_4
_geom_torsion
_geom_torsion_publ_flag
O31D N3D C3D C2D -14.1(7) no
O31D N3D C3D C4D 165.7(4) no
O32D N3D C3D C2D 164.9(4) no
O32D N3D C3D C4D -15.3(7) no
O51D N5D C5D C4D 9.2(7) no
O51D N5D C5D C6D -174.9(5) no
O52D N5D C5D C4D -170.7(5) no
O52D N5D C5D C6D 5.2(7) no
O32E N3E C3E C2E -170.7(5) no
O31E N3E C3E C2E 9.0(7) no
O31E N3E C3E C4E -170.4(5) no
O32E N3E C3E C4E 9.9(7) no
O52E N5E C5E C4E -178.6(4) no
O51E N5E C5E C4E 3.0(7) no
O51E N5E C5E C6E -176.1(4) no
O52E N5E C5E C6E 2.2(7) no
O31F N3F C3F C4F 179.3(4) no
O31F N3F C3F C2F -0.2(7) no
O32F N3F C3F C2F -179.6(4) no
O32F N3F C3F C4F -0.1(7) no
O52F N5F C5F C4F -165.4(4) no
O51F N5F C5F C4F 14.2(7) no
O51F N5F C5F C6F -166.1(5) no
O52F N5F C5F C6F 14.4(7) no
C2A N1A C8A C9A 0.7(6) no
C8A N1A C2A C3A -0.7(6) no
C2A N1A C8A C7A -179.2(6) no
C8B N1B C2B C3B 0.9(6) no
C2B N1B C8B C7B 177.2(5) no
C2B N1B C8B C9B -1.5(6) no
C2C N1C C8C C7C 178.0(5) no
C8C N1C C2C C3C 0.5(6) no
C2C N1C C8C C9C -0.7(5) no
C6D C1D C2D C3D -1.4(7) no
C6D C1D C11D O12D 171.0(5) no
C6D C1D C11D O11D -7.9(7) no
C11D C1D C6D C5D -178.5(5) no
C2D C1D C6D C5D 2.1(7) no
C2D C1D C11D O12D -9.6(7) no
C11D C1D C2D C3D 179.2(4) no
C2D C1D C11D O11D 171.5(4) no
C1D C2D C3D C4D -0.2(7) no
C1D C2D C3D N3D 179.6(4) no
N3D C3D C4D C5D -178.8(4) no
C2D C3D C4D C5D 1.0(7) no
C3D C4D C5D C6D -0.2(7) no
C3D C4D C5D N5D 175.5(4) no
C4D C5D C6D C1D -1.3(8) no
N5D C5D C6D C1D -177.1(4) no
C2E C1E C11E O12E 6.0(7) no
C6E C1E C11E O11E 6.9(7) no
C2E C1E C11E O11E -172.8(5) no
C2E C1E C6E C5E 0.3(7) no
C6E C1E C11E O12E -174.3(4) no
C11E C1E C6E C5E -179.4(4) no
C11E C1E C2E C3E 179.0(5) no
C6E C1E C2E C3E -0.7(7) no
C2G N1G C9G C10G 2.3(8) no
C9G N1G C2G C3G 0.4(9) no
C2G N1G C9G C8G -179.1(5) no
C1E C2E C3E C4E 1.4(8) no
C1E C2E C3E N3E -178.0(5) no
C2E C3E C4E C5E -1.6(8) no
N3E C3E C4E C5E 177.8(4) no
C3E C4E C5E N5E -178.0(4) no
C3E C4E C5E C6E 1.2(7) no
N5E C5E C6E C1E 178.5(4) no
C4E C5E C6E C1E -0.6(7) no
C6F C1F C11F O11F 11.3(7) no
C2F C1F C11F O11F -170.1(5) no
C2F C1F C11F O12F 8.2(7) no
C11F C1F C2F C3F 179.8(5) no
C2F C1F C6F C5F 0.6(8) no
C11F C1F C6F C5F 179.2(5) no
C6F C1F C11F O12F -170.4(5) no
C6F C1F C2F C3F -1.7(7) no
C2H N1H C9H C8H -176.7(5) no
C9H N1H C2H C3H -0.6(9) no
C2H N1H C9H C10H 3.1(8) no
C1F C2F C3F C4F 1.1(7) no
C1F C2F C3F N3F -179.4(4) no
C2F C3F C4F C5F 0.5(7) no
N3F C3F C4F C5F -179.0(4) no
C3F C4F C5F N5F 178.1(4) no
C3F C4F C5F C6F -1.6(7) no
C4F C5F C6F C1F 1.1(8) no
N5F C5F C6F C1F -178.6(5) no
N1A C2A C3A C31A 179.7(5) no
N1A C2A C3A C9A 0.4(6) no
C2A C3A C9A C4A 180.0(6) no
C9A C3A C31A C32A -87.2(7) no
C31A C3A C9A C4A 0.8(9) no
C31A C3A C9A C8A -179.2(5) no
C2A C3A C31A C32A 93.8(6) no
C2A C3A C9A C8A 0.0(6) no
C5A C4A C9A C3A -179.5(5) no
C9A C4A C5A C6A -0.5(8) no
C5A C4A C9A C8A 0.5(7) no
C4A C5A C6A C7A 0.6(9) no
C5A C6A C7A C8A -0.6(8) no
C6A C7A C8A N1A -179.6(5) no
C6A C7A C8A C9A 0.6(8) no
C7A C8A C9A C3A 179.4(5) no
C7A C8A C9A C4A -0.6(8) no
N1A C8A C9A C3A -0.4(6) no
N1A C8A C9A C4A 179.6(5) no
C3A C31A C32A N33A -179.6(4) no
N1B C2B C3B C31B -174.8(5) no
N1B C2B C3B C9B 0.2(6) no
C31B C3B C9B C4B -2.2(10) no
C2B C3B C9B C8B -1.1(6) no
C2B C3B C9B C4B -177.0(6) no
C31B C3B C9B C8B 173.8(5) no
C9B C3B C31B C32B 86.7(7) no
C2B C3B C31B C32B -99.4(6) no
C5B C4B C9B C3B 175.5(6) no
C5B C4B C9B C8B -0.1(8) no
C9B C4B C5B C6B -0.2(8) no
C4B C5B C6B C7B 1.1(8) no
C5B C6B C7B C8B -1.6(7) no
C6B C7B C8B C9B 1.3(7) no
C6B C7B C8B N1B -177.2(5) no
C7B C8B C9B C4B -0.5(7) no
N1B C8B C9B C4B 178.4(5) no
C7B C8B C9B C3B -177.3(5) no
N1B C8B C9B C3B 1.6(6) no
C3B C31B C32B N33B -178.5(4) no
N1C C2C C3C C9C 0.0(6) no
N1C C2C C3C C31C -177.3(5) no
C31C C3C C9C C4C -2.5(9) no
C2C C3C C9C C8C -0.4(6) no
C31C C3C C9C C8C 176.9(5) no
C2C C3C C31C C32C -81.3(6) no
C2C C3C C9C C4C -179.8(5) no
C9C C3C C31C C32C 101.9(6) no
C5C C4C C9C C3C 178.5(5) no
C5C C4C C9C C8C -0.9(7) no
C9C C4C C5C C6C -0.3(8) no
C4C C5C C6C C7C 1.0(8) no
C5C C6C C7C C8C -0.5(8) no
C6C C7C C8C N1C -179.2(5) no
C6C C7C C8C C9C -0.7(8) no
N1C C8C C9C C3C 0.7(5) no
C7C C8C C9C C4C 1.4(7) no
N1C C8C C9C C4C -179.8(4) no
C7C C8C C9C C3C -178.1(5) no
C3C C31C C32C N33C 176.7(4) no
N1G C2G C3G C4G -2.1(9) no
C2G C3G C4G C10G 1.0(9) no
C3G C4G C10G C5G -179.7(6) no
C3G C4G C10G C9G 1.5(9) no
C10G C5G C6G C7G 0.5(9) no
C6G C5G C10G C4G -178.4(6) no
C6G C5G C10G C9G 0.4(9) no
C5G C6G C7G C8G -1.2(9) no
C6G C7G C8G C9G 1.0(9) no
C7G C8G C9G C10G 0.0(9) no
C7G C8G C9G N1G -178.7(5) no
N1G C9G C10G C4G -3.2(9) no
N1G C9G C10G C5G 177.9(5) no
C8G C9G C10G C4G 178.2(6) no
C8G C9G C10G C5G -0.7(8) no
N1H C2H C3H C4H -1.6(9) no
C2H C3H C4H C10H 1.2(8) no
C3H C4H C10H C5H 179.4(5) no
C3H C4H C10H C9H 1.1(8) no
C10H C5H C6H C7H 0.3(9) no
C6H C5H C10H C4H -176.5(5) no
C6H C5H C10H C9H 1.7(9) no
C5H C6H C7H C8H -2.1(9) no
C6H C7H C8H C9H 2.0(8) no
C7H C8H C9H N1H 179.8(5) no
C7H C8H C9H C10H 0.0(8) no
N1H C9H C10H C4H -3.3(9) no
N1H C9H C10H C5H 178.4(5) no
C8H C9H C10H C4H 176.4(5) no
C8H C9H C10H C5H -1.9(9) no
